data_2013650
loop_
_publ_author_name
'Wang, Cheng'
'Zheng, Qitai'
'Lu, Yang'
'Xiao, Ying'
'Li, Jianbei'
'Ding, Yi'

_publ_section_title
;
 Dibothrioclinin I and II, epimers from <i>Gerbera piloselloides</i>
 (L.) Cass
;
_journal_issue 10
_journal_name_full 'Acta Crystallographica Section C'
_journal_page_first o593
_journal_page_last o595
_journal_paper_doi 10.1107/S010827010301864X
_journal_volume 59
_journal_year 2003
_chemical_formula_iupac 'C30 H28 O6'
_chemical_formula_moiety 'C30 H28 O6'
_chemical_formula_sum 'C30 H28 O6'
_chemical_formula_weight 484.52
_chemical_name_common 'dibothrioclinin II'
_chemical_name_systematic
;(+-)-(11RS,12RS,25RS,27SR)-3,3,7,17,21-pentamethyl-4,12,18,26-
tetraoxaheptacyclo[15.11.1.0^2,15^.0^5,14^.0^6,11^.0^19,28^.0^20,25^]
nonacosa-5(14),6,8,10,19(28),20,22,24-octaene-13,27-dione
;
_space_group_IT_number 14
_symmetry_cell_setting monoclinic
_symmetry_space_group_name_Hall '-P 2ybc'
_symmetry_space_group_name_H-M 'P 1 21/c 1'
_atom_sites_solution_hydrogens geom
_atom_sites_solution_primary direct
_atom_sites_solution_secondary difmap
_audit_creation_method SHELXL97
_cell_angle_alpha 90
_cell_angle_beta 102.90(3)
_cell_angle_gamma 90
_cell_formula_units_Z 4
_cell_length_a 15.517(3)
_cell_length_b 19.411(4)
_cell_length_c 7.963(2)
_cell_measurement_reflns_used 15334
_cell_measurement_temperature 296(2)
_cell_measurement_theta_max 27.37
_cell_measurement_theta_min 2.50
_cell_volume 2337.9(9)
_computing_cell_refinement 'SCALE (Otwinowski & Minor, 1997)'
_computing_data_collection 'DENZO (Otwinowski & Minor, 1997)'
_computing_data_reduction SCALE
_computing_molecular_graphics 'ORTEPII (Johnson, 1976) and PLATON (Spek, 2003)'
_computing_publication_material 'SHELXL97 and PLATON'
_computing_structure_refinement 'SHELXL97 (Sheldrick, 1997)'
_computing_structure_solution 'SHELXS97 (Sheldrick, 1997)'
_diffrn_ambient_temperature 296.0(10)
_diffrn_measured_fraction_theta_full 0.99
_diffrn_measured_fraction_theta_max 0.973
_diffrn_measurement_device_type 'Rigaku RAXIS-RAPID area-detector'
_diffrn_measurement_method \w
_diffrn_radiation_monochromator graphite
_diffrn_radiation_source 'rotating anode'
_diffrn_radiation_type MoK\a
_diffrn_radiation_wavelength 0.71073
_diffrn_reflns_av_R_equivalents 0.070
_diffrn_reflns_av_sigmaI/netI 0.143
_diffrn_reflns_limit_h_max 19
_diffrn_reflns_limit_h_min -20
_diffrn_reflns_limit_k_max 0
_diffrn_reflns_limit_k_min -25
_diffrn_reflns_limit_l_max 10
_diffrn_reflns_limit_l_min 0
_diffrn_reflns_number 15334
_diffrn_reflns_theta_full 25.0
_diffrn_reflns_theta_max 27.40
_diffrn_reflns_theta_min 1.35
_diffrn_standards_decay_% 0
_diffrn_standards_number 0
_exptl_absorpt_coefficient_mu 0.095
_exptl_absorpt_correction_type none
_exptl_crystal_colour colourless
_exptl_crystal_density_diffrn 1.377
_exptl_crystal_density_meas ?
_exptl_crystal_density_method 'not measured'
_exptl_crystal_description block
_exptl_crystal_F_000 1024
_exptl_crystal_size_max 0.5
_exptl_crystal_size_mid 0.3
_exptl_crystal_size_min 0.1
_refine_diff_density_max 0.28
_refine_diff_density_min -0.30
_refine_ls_extinction_method none
_refine_ls_goodness_of_fit_ref 0.839
_refine_ls_hydrogen_treatment constr
_refine_ls_matrix_type full
_refine_ls_number_parameters 325
_refine_ls_number_reflns 5186
_refine_ls_number_restraints 0
_refine_ls_restrained_S_all 0.839
_refine_ls_R_factor_all 0.124
_refine_ls_R_factor_gt 0.057
_refine_ls_shift/su_max 0.001
_refine_ls_shift/su_mean 0.000
_refine_ls_structure_factor_coef Fsqd
_refine_ls_weighting_details 'calc w=1/[\s^2^(Fo^2^)+(0.0719P)^2^] where P=(Fo^2^+2Fc^2^)/3'
_refine_ls_weighting_scheme calc
_refine_ls_wR_factor_gt 0.134
_refine_ls_wR_factor_ref 0.161
_reflns_number_gt 2479
_reflns_number_total 5186
_reflns_threshold_expression I>2\s(I)
_cod_data_source_file ln1173.cif
_cod_data_source_block II
_cod_depositor_comments
;
The following automatic conversions were performed:

'_exptl_crystal_density_meas' value 'not measured' was changed to '?'
- the value is perceived as not measured.

Automatic conversion script
Id: cif_fix_values 3008 2015-01-20 13:52:24Z robertas 
;
_cod_original_sg_symbol_Hall '-P 2ybc '
_cod_original_sg_symbol_H-M 'P 21/c'
_cod_database_code 2013650
_cod_database_fobs_code 2013650

loop_
_symmetry_equiv_pos_as_xyz
'x, y, z'
'-x, y+1/2, -z+1/2'
'-x, -y, -z'
'x, -y-1/2, z-1/2'

loop_
_atom_site_label
_atom_site_fract_x
_atom_site_fract_y
_atom_site_fract_z
_atom_site_U_iso_or_equiv
_atom_site_adp_type
_atom_site_calc_flag
_atom_site_refinement_flags
_atom_site_occupancy
_atom_site_disorder_assembly
_atom_site_disorder_group
_atom_site_type_symbol
O1 0.03621(11) 0.47239(9) 0.7275(2) 0.0259(4) Uani d . 1 . . O
O2 0.15966(12) 0.52699(10) 0.8351(2) 0.0386(5) Uani d . 1 . . O
O3 0.05187(11) 0.35392(9) 1.1577(2) 0.0313(5) Uani d . 1 . . O
O4 0.43745(11) 0.22477(9) 1.1862(2) 0.0263(4) Uani d . 1 . . O
O5 0.31980(13) 0.21359(9) 1.2955(3) 0.0361(5) Uani d . 1 . . O
O6 0.43873(11) 0.43504(9) 1.2440(2) 0.0228(4) Uani d . 1 . . O
C1 0.10974(17) 0.48231(14) 0.8602(3) 0.0261(6) Uani d . 1 . . C
C2 0.11841(16) 0.43835(13) 1.0101(3) 0.0204(6) Uani d . 1 . . C
C3 0.05082(16) 0.39516(13) 1.0219(3) 0.0212(6) Uani d . 1 . . C
C4 -0.02983(16) 0.38913(13) 0.8876(3) 0.0211(6) Uani d . 1 . . C
C5 -0.10339(17) 0.34695(13) 0.8915(3) 0.0261(6) Uani d . 1 . . C
C6 -0.17184(17) 0.34547(14) 0.7468(4) 0.0312(7) Uani d . 1 . . C
H6A -0.2216 0.3190 0.7491 0.037 Uiso calc R 1 . . H
C7 -0.16915(18) 0.38181(14) 0.5988(4) 0.0308(7) Uani d . 1 . . C
H7A -0.2156 0.3782 0.5026 0.037 Uiso calc R 1 . . H
C8 -0.09805(17) 0.42330(14) 0.5931(3) 0.0263(6) Uani d . 1 . . C
H8A -0.0955 0.4479 0.4941 0.032 Uiso calc R 1 . . H
C9 -0.03088(16) 0.42733(13) 0.7378(3) 0.0220(6) Uani d . 1 . . C
C10 0.13262(16) 0.34270(13) 1.2957(3) 0.0217(6) Uani d . 1 . . C
C11 0.21214(15) 0.36568(12) 1.2283(3) 0.0189(6) Uani d . 1 . . C
H11A 0.2149 0.3355 1.1310 0.023 Uiso calc R 1 . . H
C12 0.19930(15) 0.43949(12) 1.1563(3) 0.0197(6) Uani d . 1 . . C
H12A 0.1858 0.4690 1.2470 0.024 Uiso calc R 1 . . H
C13 -0.11279(18) 0.30387(14) 1.0449(4) 0.0384(8) Uani d . 1 . . C
H13A -0.1677 0.2791 1.0175 0.058 Uiso calc R 1 . . H
H13B -0.1119 0.3334 1.1420 0.058 Uiso calc R 1 . . H
H13C -0.0647 0.2717 1.0725 0.058 Uiso calc R 1 . . H
C14 0.11824(19) 0.38248(14) 1.4530(3) 0.0318(7) Uani d . 1 . . C
H14A 0.0670 0.3648 1.4872 0.048 Uiso calc R 1 . . H
H14B 0.1096 0.4304 1.4244 0.048 Uiso calc R 1 . . H
H14C 0.1691 0.3772 1.5461 0.048 Uiso calc R 1 . . H
C15 0.13023(18) 0.26571(13) 1.3266(3) 0.0277(6) Uani d . 1 . . C
H15A 0.1394 0.2416 1.2268 0.042 Uiso calc R 1 . . H
H15B 0.0738 0.2533 1.3481 0.042 Uiso calc R 1 . . H
H15C 0.1761 0.2536 1.4246 0.042 Uiso calc R 1 . . H
C16 0.37286(17) 0.25337(14) 1.2595(3) 0.0249(6) Uani d . 1 . . C
C17 0.37308(16) 0.32691(13) 1.2810(3) 0.0198(6) Uani d . 1 . . C
C18 0.43707(16) 0.36570(13) 1.2355(3) 0.0213(6) Uani d . 1 . . C
C19 0.51009(16) 0.33507(14) 1.1732(3) 0.0214(6) Uani d . 1 . . C
C20 0.58517(17) 0.36972(14) 1.1419(3) 0.0260(6) Uani d . 1 . . C
C21 0.64612(18) 0.33189(15) 1.0763(3) 0.0296(7) Uani d . 1 . . C
H21A 0.6951 0.3543 1.0529 0.036 Uiso calc R 1 . . H
C22 0.63622(18) 0.26188(15) 1.0448(3) 0.0312(7) Uani d . 1 . . C
H22A 0.6774 0.2384 0.9975 0.037 Uiso calc R 1 . . H
C23 0.56672(17) 0.22700(14) 1.0823(3) 0.0277(7) Uani d . 1 . . C
H23A 0.5608 0.1797 1.0640 0.033 Uiso calc R 1 . . H
C24 0.50492(17) 0.26356(14) 1.1483(3) 0.0230(6) Uani d . 1 . . C
C25 0.36000(16) 0.46824(13) 1.2812(3) 0.0207(6) Uani d . 1 . . C
C26 0.33610(16) 0.42898(12) 1.4302(3) 0.0214(6) Uani d . 1 . . C
H26A 0.2905 0.4533 1.4723 0.026 Uiso calc R 1 . . H
H26B 0.3876 0.4241 1.5243 0.026 Uiso calc R 1 . . H
C27 0.30265(16) 0.35833(12) 1.3606(3) 0.0209(6) Uani d . 1 . . C
H27A 0.2946 0.3293 1.4566 0.025 Uiso calc R 1 . . H
C28 0.60413(18) 0.44519(14) 1.1780(4) 0.0330(7) Uani d . 1 . . C
H28A 0.6582 0.4574 1.1458 0.050 Uiso calc R 1 . . H
H28B 0.6098 0.4540 1.2986 0.050 Uiso calc R 1 . . H
H28C 0.5565 0.4722 1.1125 0.050 Uiso calc R 1 . . H
C29 0.28511(16) 0.46543(13) 1.1169(3) 0.0218(6) Uani d . 1 . . C
H29A 0.2758 0.5111 1.0667 0.026 Uiso calc R 1 . . H
H29B 0.3025 0.4352 1.0333 0.026 Uiso calc R 1 . . H
C30 0.38962(17) 0.54159(13) 1.3277(3) 0.0285(7) Uani d . 1 . . C
H30A 0.4357 0.5415 1.4308 0.043 Uiso calc R 1 . . H
H30B 0.3404 0.5681 1.3467 0.043 Uiso calc R 1 . . H
H30C 0.4115 0.5617 1.2352 0.043 Uiso calc R 1 . . H

loop_
_atom_site_aniso_label
_atom_site_aniso_U_11
_atom_site_aniso_U_22
_atom_site_aniso_U_33
_atom_site_aniso_U_12
_atom_site_aniso_U_13
_atom_site_aniso_U_23
O1 0.0253(10) 0.0285(11) 0.0227(10) -0.0034(8) 0.0029(8) 0.0051(8)
O2 0.0364(12) 0.0387(13) 0.0368(12) -0.0130(10) 0.0001(10) 0.0183(10)
O3 0.0210(10) 0.0423(13) 0.0296(11) -0.0046(9) 0.0037(8) 0.0168(9)
O4 0.0249(10) 0.0233(10) 0.0305(10) 0.0026(8) 0.0057(9) -0.0056(8)
O5 0.0371(12) 0.0228(11) 0.0523(13) -0.0039(9) 0.0185(10) -0.0036(10)
O6 0.0196(9) 0.0197(10) 0.0310(10) -0.0005(8) 0.0098(8) -0.0011(8)
C1 0.0247(15) 0.0248(15) 0.0288(15) 0.0023(12) 0.0062(13) 0.0018(12)
C2 0.0221(14) 0.0182(14) 0.0231(14) 0.0012(11) 0.0092(11) 0.0009(11)
C3 0.0223(14) 0.0207(14) 0.0228(14) 0.0045(11) 0.0094(12) 0.0024(11)
C4 0.0200(14) 0.0210(15) 0.0223(14) 0.0030(11) 0.0045(12) -0.0014(11)
C5 0.0232(15) 0.0232(15) 0.0326(16) 0.0020(12) 0.0079(13) 0.0009(12)
C6 0.0171(14) 0.0272(16) 0.0501(19) -0.0042(12) 0.0090(14) -0.0021(14)
C7 0.0244(15) 0.0310(16) 0.0334(16) 0.0018(12) -0.0014(13) -0.0063(13)
C8 0.0265(15) 0.0280(16) 0.0241(15) 0.0055(12) 0.0055(13) -0.0006(12)
C9 0.0221(14) 0.0215(14) 0.0213(14) 0.0014(11) 0.0029(11) -0.0039(11)
C10 0.0194(14) 0.0223(14) 0.0225(14) -0.0005(11) 0.0031(12) 0.0042(11)
C11 0.0231(14) 0.0170(14) 0.0175(13) -0.0005(11) 0.0062(11) -0.0013(10)
C12 0.0212(14) 0.0192(14) 0.0179(13) 0.0003(11) 0.0027(11) 0.0004(11)
C13 0.0237(16) 0.0418(19) 0.0486(19) -0.0081(14) 0.0059(14) 0.0150(16)
C14 0.0380(17) 0.0322(17) 0.0306(16) 0.0005(14) 0.0192(14) -0.0004(13)
C15 0.0323(16) 0.0249(15) 0.0275(15) -0.0031(12) 0.0102(13) 0.0048(12)
C16 0.0240(15) 0.0287(16) 0.0203(14) 0.0022(13) 0.0013(12) -0.0015(12)
C17 0.0216(14) 0.0206(14) 0.0160(13) 0.0019(11) 0.0016(11) -0.0014(11)
C18 0.0214(14) 0.0225(15) 0.0185(13) 0.0027(12) 0.0011(11) -0.0018(11)
C19 0.0195(14) 0.0277(15) 0.0154(13) 0.0028(12) 0.0005(11) -0.0006(11)
C20 0.0236(15) 0.0321(16) 0.0219(14) 0.0012(12) 0.0043(12) 0.0032(12)
C21 0.0272(16) 0.0394(18) 0.0239(14) 0.0046(13) 0.0094(13) 0.0055(13)
C22 0.0264(16) 0.0425(19) 0.0245(15) 0.0139(14) 0.0052(13) 0.0000(13)
C23 0.0273(15) 0.0283(16) 0.0243(15) 0.0085(13) -0.0009(12) -0.0028(12)
C24 0.0225(14) 0.0279(16) 0.0173(13) 0.0026(12) 0.0018(11) -0.0003(11)
C25 0.0167(13) 0.0201(14) 0.0266(14) 0.0012(11) 0.0072(12) -0.0017(11)
C26 0.0188(13) 0.0233(14) 0.0222(14) 0.0004(11) 0.0044(11) -0.0039(11)
C27 0.0233(14) 0.0196(14) 0.0198(13) 0.0005(11) 0.0053(11) 0.0027(11)
C28 0.0286(16) 0.0366(18) 0.0372(17) -0.0033(13) 0.0147(13) 0.0014(14)
C29 0.0227(14) 0.0224(14) 0.0203(13) -0.0025(11) 0.0047(11) 0.0027(11)
C30 0.0286(16) 0.0258(15) 0.0308(15) -0.0010(12) 0.0058(13) -0.0018(12)

loop_
_atom_type_symbol
_atom_type_description
_atom_type_scat_dispersion_real
_atom_type_scat_dispersion_imag
_atom_type_scat_source
C C 0.0033 0.0016 'International Tables Vol C Tables 4.2.6.8 and 6.1.1.4'
H H 0.0000 0.0000 'International Tables Vol C Tables 4.2.6.8 and 6.1.1.4'
O O 0.0106 0.0060 'International Tables Vol C Tables 4.2.6.8 and 6.1.1.4'

loop_
_geom_angle_atom_site_label_1
_geom_angle_atom_site_label_2
_geom_angle_atom_site_label_3
_geom_angle
C9 O1 C1 123.2(2)
C3 O3 C10 122.63(19)
C24 O4 C16 122.1(2)
C18 O6 C25 116.16(19)
O2 C1 O1 115.0(2)
O2 C1 C2 127.9(2)
O1 C1 C2 117.1(2)
C3 C2 C1 119.2(2)
C3 C2 C12 118.5(2)
C1 C2 C12 122.3(2)
O3 C3 C2 123.5(2)
O3 C3 C4 113.4(2)
C2 C3 C4 123.1(2)
C9 C4 C5 118.1(2)
C9 C4 C3 115.3(2)
C5 C4 C3 126.6(2)
C6 C5 C4 117.9(2)
C6 C5 C13 117.8(2)
C4 C5 C13 124.3(2)
C7 C6 C5 122.4(3)
C7 C6 H6A 118.8
C5 C6 H6A 118.8
C8 C7 C6 120.3(3)
C8 C7 H7A 119.9
C6 C7 H7A 119.9
C9 C8 C7 118.1(3)
C9 C8 H8A 121.0
C7 C8 H8A 121.0
C8 C9 O1 115.4(2)
C8 C9 C4 123.1(3)
O1 C9 C4 121.5(2)
O3 C10 C15 102.56(19)
O3 C10 C11 108.26(18)
C15 C10 C11 113.5(2)
O3 C10 C14 106.1(2)
C15 C10 C14 110.6(2)
C11 C10 C14 114.8(2)
C10 C11 C12 110.9(2)
C10 C11 C27 114.45(19)
C12 C11 C27 110.99(19)
C10 C11 H11A 106.7
C12 C11 H11A 106.7
C27 C11 H11A 106.7
C2 C12 C29 117.5(2)
C2 C12 C11 106.84(19)
C29 C12 C11 109.8(2)
C2 C12 H12A 107.4
C29 C12 H12A 107.4
C11 C12 H12A 107.4
C5 C13 H13A 109.5
C5 C13 H13B 109.5
H13A C13 H13B 109.5
C5 C13 H13C 109.5
H13A C13 H13C 109.5
H13B C13 H13C 109.5
C10 C14 H14A 109.5
C10 C14 H14B 109.5
H14A C14 H14B 109.5
C10 C14 H14C 109.5
H14A C14 H14C 109.5
H14B C14 H14C 109.5
C10 C15 H15A 109.5
C10 C15 H15B 109.5
H15A C15 H15B 109.5
C10 C15 H15C 109.5
H15A C15 H15C 109.5
H15B C15 H15C 109.5
O5 C16 O4 116.1(2)
O5 C16 C17 126.1(3)
O4 C16 C17 117.8(2)
C18 C17 C16 120.1(2)
C18 C17 C27 121.9(2)
C16 C17 C27 117.9(2)
O6 C18 C17 123.2(2)
O6 C18 C19 114.6(2)
C17 C18 C19 122.2(2)
C24 C19 C20 118.0(2)
C24 C19 C18 115.3(2)
C20 C19 C18 126.7(2)
C21 C20 C19 118.1(3)
C21 C20 C28 117.7(3)
C19 C20 C28 124.1(2)
C22 C21 C20 122.0(3)
C22 C21 H21A 119.0
C20 C21 H21A 119.0
C23 C22 C21 120.6(3)
C23 C22 H22A 119.7
C21 C22 H22A 119.7
C22 C23 C24 118.5(3)
C22 C23 H23A 120.8
C24 C23 H23A 120.8
O4 C24 C23 115.3(2)
O4 C24 C19 122.2(2)
C23 C24 C19 122.5(3)
O6 C25 C30 103.93(19)
O6 C25 C26 107.21(19)
C30 C25 C26 113.1(2)
O6 C25 C29 108.41(19)
C30 C25 C29 111.7(2)
C26 C25 C29 112.0(2)
C25 C26 C27 106.8(2)
C25 C26 H26A 110.4
C27 C26 H26A 110.4
C25 C26 H26B 110.4
C27 C26 H26B 110.4
H26A C26 H26B 108.6
C17 C27 C26 107.2(2)
C17 C27 C11 112.3(2)
C26 C27 C11 110.1(2)
C17 C27 H27A 109.0
C26 C27 H27A 109.0
C11 C27 H27A 109.0
C20 C28 H28A 109.5
C20 C28 H28B 109.5
H28A C28 H28B 109.5
C20 C28 H28C 109.5
H28A C28 H28C 109.5
H28B C28 H28C 109.5
C12 C29 C25 111.4(2)
C12 C29 H29A 109.3
C25 C29 H29A 109.3
C12 C29 H29B 109.3
C25 C29 H29B 109.3
H29A C29 H29B 108.0
C25 C30 H30A 109.5
C25 C30 H30B 109.5
H30A C30 H30B 109.5
C25 C30 H30C 109.5
H30A C30 H30C 109.5
H30B C30 H30C 109.5

loop_
_geom_bond_atom_site_label_1
_geom_bond_atom_site_label_2
_geom_bond_site_symmetry_2
_geom_bond_distance
_geom_bond_publ_flag
O1 C9 . 1.376(3) ?
O1 C1 . 1.385(3) ?
O2 C1 . 1.209(3) ?
O3 C3 . 1.343(3) ?
O3 C10 . 1.486(3) ?
O4 C24 . 1.377(3) ?
O4 C16 . 1.384(3) ?
O5 C16 . 1.209(3) ?
O6 C18 . 1.348(3) ?
O6 C25 . 1.469(3) ?
C1 C2 . 1.449(3) ?
C2 C3 . 1.362(3) ?
C2 C12 . 1.509(3) ?
C3 C4 . 1.458(3) ?
C4 C9 . 1.401(3) ?
C4 C5 . 1.411(3) ?
C5 C6 . 1.382(4) ?
C5 C13 . 1.514(4) ?
C6 C7 . 1.382(4) ?
C6 H6A . 0.9300 ?
C7 C8 . 1.375(4) ?
C7 H7A . 0.9300 ?
C8 C9 . 1.372(3) ?
C8 H8A . 0.9300 ?
C10 C15 . 1.516(4) ?
C10 C11 . 1.518(3) ?
C10 C14 . 1.530(3) ?
C11 C12 . 1.540(3) ?
C11 C27 . 1.563(3) ?
C11 H11A . 0.9800 ?
C12 C29 . 1.520(3) ?
C12 H12A . 0.9800 ?
C13 H13A . 0.9600 ?
C13 H13B . 0.9600 ?
C13 H13C . 0.9600 ?
C14 H14A . 0.9600 ?
C14 H14B . 0.9600 ?
C14 H14C . 0.9600 ?
C15 H15A . 0.9600 ?
C15 H15B . 0.9600 ?
C15 H15C . 0.9600 ?
C16 C17 . 1.438(4) ?
C17 C18 . 1.358(3) ?
C17 C27 . 1.509(3) ?
C18 C19 . 1.461(4) ?
C19 C24 . 1.402(3) ?
C19 C20 . 1.415(4) ?
C20 C21 . 1.388(4) ?
C20 C28 . 1.509(4) ?
C21 C22 . 1.384(4) ?
C21 H21A . 0.9300 ?
C22 C23 . 1.362(4) ?
C22 H22A . 0.9300 ?
C23 C24 . 1.387(3) ?
C23 H23A . 0.9300 ?
C25 C30 . 1.517(3) ?
C25 C26 . 1.524(3) ?
C25 C29 . 1.545(3) ?
C26 C27 . 1.526(3) ?
C26 H26A . 0.9700 ?
C26 H26B . 0.9700 ?
C27 H27A . 0.9800 ?
C28 H28A . 0.9600 ?
C28 H28B . 0.9600 ?
C28 H28C . 0.9600 ?
C29 H29A . 0.9700 ?
C29 H29B . 0.9700 ?
C30 H30A . 0.9600 ?
C30 H30B . 0.9600 ?
C30 H30C . 0.9600 ?

loop_
_geom_torsion_atom_site_label_1
_geom_torsion_atom_site_label_2
_geom_torsion_atom_site_label_3
_geom_torsion_atom_site_label_4
_geom_torsion
C9 O1 C1 O2 -175.3(2)
C9 O1 C1 C2 5.3(3)
O2 C1 C2 C3 173.8(3)
O1 C1 C2 C3 -6.8(4)
O2 C1 C2 C12 -5.1(4)
O1 C1 C2 C12 174.3(2)
C10 O3 C3 C2 -10.4(4)
C10 O3 C3 C4 169.5(2)
C1 C2 C3 O3 -178.2(2)
C12 C2 C3 O3 0.7(4)
C1 C2 C3 C4 1.9(4)
C12 C2 C3 C4 -179.1(2)
O3 C3 C4 C9 -175.3(2)
C2 C3 C4 C9 4.5(4)
O3 C3 C4 C5 1.6(4)
C2 C3 C4 C5 -178.5(3)
C9 C4 C5 C6 0.5(4)
C3 C4 C5 C6 -176.4(2)
C9 C4 C5 C13 -178.7(2)
C3 C4 C5 C13 4.4(4)
C4 C5 C6 C7 2.0(4)
C13 C5 C6 C7 -178.7(3)
C5 C6 C7 C8 -2.3(4)
C6 C7 C8 C9 -0.1(4)
C7 C8 C9 O1 -176.7(2)
C7 C8 C9 C4 2.7(4)
C1 O1 C9 C8 -179.1(2)
C1 O1 C9 C4 1.5(4)
C5 C4 C9 C8 -2.9(4)
C3 C4 C9 C8 174.3(2)
C5 C4 C9 O1 176.5(2)
C3 C4 C9 O1 -6.3(3)
C3 O3 C10 C15 -137.4(2)
C3 O3 C10 C11 -17.2(3)
C3 O3 C10 C14 106.6(2)
O3 C10 C11 C12 52.4(3)
C15 C10 C11 C12 165.5(2)
C14 C10 C11 C12 -66.0(3)
O3 C10 C11 C27 178.91(19)
C15 C10 C11 C27 -68.0(3)
C14 C10 C11 C27 60.5(3)
C3 C2 C12 C29 157.7(2)
C1 C2 C12 C29 -23.5(3)
C3 C2 C12 C11 33.8(3)
C1 C2 C12 C11 -147.3(2)
C10 C11 C12 C2 -60.7(2)
C27 C11 C12 C2 170.86(19)
C10 C11 C12 C29 170.81(19)
C27 C11 C12 C29 42.4(3)
C24 O4 C16 O5 -176.1(2)
C24 O4 C16 C17 5.7(3)
O5 C16 C17 C18 179.8(2)
O4 C16 C17 C18 -2.2(3)
O5 C16 C17 C27 2.0(4)
O4 C16 C17 C27 179.9(2)
C25 O6 C18 C17 -8.8(3)
C25 O6 C18 C19 171.27(19)
C16 C17 C18 O6 176.6(2)
C27 C17 C18 O6 -5.7(4)
C16 C17 C18 C19 -3.5(4)
C27 C17 C18 C19 174.2(2)
O6 C18 C19 C24 -174.3(2)
C17 C18 C19 C24 5.8(3)
O6 C18 C19 C20 7.9(3)
C17 C18 C19 C20 -172.0(2)
C24 C19 C20 C21 4.7(3)
C18 C19 C20 C21 -177.6(2)
C24 C19 C20 C28 -174.3(2)
C18 C19 C20 C28 3.4(4)
C19 C20 C21 C22 -1.4(4)
C28 C20 C21 C22 177.7(2)
C20 C21 C22 C23 -1.9(4)
C21 C22 C23 C24 1.7(4)
C16 O4 C24 C23 177.3(2)
C16 O4 C24 C19 -3.3(3)
C22 C23 C24 O4 -178.8(2)
C22 C23 C24 C19 1.8(4)
C20 C19 C24 O4 175.6(2)
C18 C19 C24 O4 -2.4(3)
C20 C19 C24 C23 -5.0(4)
C18 C19 C24 C23 177.0(2)
C18 O6 C25 C30 165.99(19)
C18 O6 C25 C26 46.0(3)
C18 O6 C25 C29 -75.1(2)
O6 C25 C26 C27 -69.4(2)
C30 C25 C26 C27 176.7(2)
C29 C25 C26 C27 49.4(3)
C18 C17 C27 C26 -18.7(3)
C16 C17 C27 C26 159.1(2)
C18 C17 C27 C11 102.5(3)
C16 C17 C27 C11 -79.8(3)
C25 C26 C27 C17 54.1(2)
C25 C26 C27 C11 -68.3(2)
C10 C11 C27 C17 134.9(2)
C12 C11 C27 C17 -98.6(2)
C10 C11 C27 C26 -105.6(2)
C12 C11 C27 C26 20.8(3)
C2 C12 C29 C25 176.1(2)
C11 C12 C29 C25 -61.6(3)
O6 C25 C29 C12 131.7(2)
C30 C25 C29 C12 -114.4(2)
C26 C25 C29 C12 13.6(3)
